data_7063778
loop_
_publ_author_name
'Polikovskiy, Trofim A.'
'Gontcharenko, Victoria E.'
'Ivanova, Anna A.'
'Metlina, Darya A.'
'Kiskin, Mikhail A.'
'Taydakov, Ilya V.'
'Belousov, Yury A.'

_publ_section_title
;
 Real world luminescence thermometry through a novel mixed-metal Eu/Tb
 complex with furan-containing 1,3-diketone
;
_journal_issue 22
_journal_name_full 'New Journal of Chemistry'
_journal_page_first 9214
_journal_page_last 9225
_journal_paper_doi 10.1039/D5NJ00914F
_journal_volume 49
_journal_year 2025
_chemical_formula_moiety 'C60 H42 Eu F9 O11 P2'
_chemical_formula_sum 'C60 H42 Eu F9 O11 P2'
_chemical_formula_weight 1323.83
_space_group_crystal_system triclinic
_space_group_IT_number 2
_space_group_name_Hall '-P 1'
_space_group_name_H-M_alt 'P -1'
_atom_sites_solution_hydrogens geom
_audit_creation_date 2024-05-07
_audit_creation_method
;
Olex2 1.5
(compiled 2024.02.16 svn.r378c4104 for OlexSys, GUI svn.r6928)
;
_audit_update_record
;
2024-10-21 deposited with the CCDC.	2025-04-29 downloaded from the CCDC.
;
_cell_angle_alpha 80.381(2)
_cell_angle_beta 76.839(2)
_cell_angle_gamma 70.971(2)
_cell_formula_units_Z 2
_cell_length_a 10.9872(6)
_cell_length_b 11.9498(7)
_cell_length_c 22.8307(13)
_cell_measurement_reflns_used 9990
_cell_measurement_temperature 296.15
_cell_measurement_theta_max 33.07
_cell_measurement_theta_min 2.35
_cell_volume 2745.2(3)
_computing_molecular_graphics 'Olex2 1.5 (Dolomanov et al., 2009)'
_computing_publication_material 'Olex2 1.5 (Dolomanov et al., 2009)'
_computing_structure_refinement 'SHELXL 2018/3 (Sheldrick, 2015)'
_diffrn_ambient_temperature 296.15
_diffrn_measured_fraction_theta_full 0.998
_diffrn_measured_fraction_theta_max 0.889
_diffrn_measurement_device_type 'Bruker APEX-II CCD'
_diffrn_measurement_method '\f and \w scans'
_diffrn_radiation_type MoK\a
_diffrn_radiation_wavelength 0.71073
_diffrn_reflns_av_R_equivalents 0.0539
_diffrn_reflns_av_unetI/netI 0.0631
_diffrn_reflns_Laue_measured_fraction_full 0.998
_diffrn_reflns_Laue_measured_fraction_max 0.889
_diffrn_reflns_limit_h_max 16
_diffrn_reflns_limit_h_min -16
_diffrn_reflns_limit_k_max 18
_diffrn_reflns_limit_k_min -18
_diffrn_reflns_limit_l_max 33
_diffrn_reflns_limit_l_min -32
_diffrn_reflns_number 57556
_diffrn_reflns_point_group_measured_fraction_full 0.998
_diffrn_reflns_point_group_measured_fraction_max 0.889
_diffrn_reflns_theta_full 25.242
_diffrn_reflns_theta_max 33.324
_diffrn_reflns_theta_min 2.114
_diffrn_standards_number 0
_exptl_absorpt_coefficient_mu 1.294
_exptl_absorpt_correction_T_max 0.7466
_exptl_absorpt_correction_T_min 0.5897
_exptl_absorpt_correction_type multi-scan
_exptl_absorpt_process_details
;
SADABS-2016/2 (Bruker,2016/2) was used for absorption correction.
wR2(int) was 0.0854 before and 0.0579 after correction.
The Ratio of minimum to maximum transmission is 0.7898.
The \l/2 correction factor is Not present.
;
_exptl_crystal_colour colourless
_exptl_crystal_colour_primary colourless
_exptl_crystal_density_diffrn 1.602
_exptl_crystal_description parallelepiped
_exptl_crystal_F_000 1328
_exptl_crystal_size_max 0.12
_exptl_crystal_size_mid 0.1
_exptl_crystal_size_min 0.06
_refine_diff_density_max 1.989
_refine_diff_density_min -1.290
_refine_diff_density_rms 0.145
_refine_ls_extinction_method none
_refine_ls_goodness_of_fit_ref 1.090
_refine_ls_hydrogen_treatment constr
_refine_ls_matrix_type full
_refine_ls_number_parameters 748
_refine_ls_number_reflns 18880
_refine_ls_number_restraints 6
_refine_ls_restrained_S_all 1.091
_refine_ls_R_factor_all 0.0635
_refine_ls_R_factor_gt 0.0443
_refine_ls_shift/su_max 0.002
_refine_ls_shift/su_mean 0.000
_refine_ls_structure_factor_coef Fsqd
_refine_ls_weighting_details 'w=1/[\s^2^(Fo^2^)+(0.0001P)^2^+5.4492P] where P=(Fo^2^+2Fc^2^)/3'
_refine_ls_weighting_scheme calc
_refine_ls_wR_factor_gt 0.0738
_refine_ls_wR_factor_ref 0.0843
_reflns_Friedel_coverage 0.000
_reflns_number_gt 15589
_reflns_number_total 18880
_reflns_threshold_expression 'I > 2\s(I)'
_cod_data_source_file d5nj00914f2.cif
_cod_data_source_block 2024_04_30_ai_909_eu_0m_a
_cod_depositor_comments
;
The following automatic conversions were performed:

data item '_exptl_absorpt_correction_type' value 'multi scan' was
changed to 'multi-scan' in accordance with the
/home/data/users/saulius/crontab/automatic-downloads/rss-feeds/RSC/lib/dictionaries/cif_core.dic
dictionary named 'cif_core.dic' version 2.4.2 last updated on
2011-04-26.

Automatic conversion script
Id: cif_fix_values 8170 2020-07-09 18:12:32Z antanas 

 Adding full bibliography for 7063777--7063779.cif.
;
_cod_database_code 7063778
_shelx_shelxl_version_number 2018/3
_shelx_space_group_comment
;
The symmetry employed for this shelxl refinement is uniquely defined
by the following loop, which should always be used as a source of
symmetry information in preference to the above space-group names.
They are only intended as comments.
;
_olex2_refinement_description
;
1. Fixed Uiso
 At 1.2 times of:
  All C(H) groups
2. Rigid body (RIGU) restrains
 O6, C13
 with sigma for 1-2 distances of 0.001 and sigma for 1-3 distances of 0.002
 C15, C16
 with sigma for 1-2 distances of 0.002 and sigma for 1-3 distances of 0.004
3.a Aromatic/amide H refined with riding coordinates:
 C2(H2), C6(H6), C7(H7), C8(H8), C10(H10), C14(H14), C15(H15), C16(H16),
 C18(H18), C22(H22), C23(H23), C24(H24), C26(H26), C27(H27), C28(H28), C29(H29),
  C30(H30), C32(H32), C33(H33), C34(H34), C35(H35), C36(H36), C38(H38),
 C39(H39), C40(H40), C41(H41), C42(H42), C44(H44), C45(H45), C46(H46), C47(H47),
  C48(H48), C50(H50), C51(H51), C52(H52), C53(H53), C54(H54), C56(H56),
 C57(H57), C58(H58), C59(H59), C60(H60)
;
_olex2_submission_special_instructions 'No special instructions were received'

loop_
_space_group_symop_operation_xyz
'x, y, z'
'-x, -y, -z'

loop_
_atom_site_label
_atom_site_type_symbol
_atom_site_fract_x
_atom_site_fract_y
_atom_site_fract_z
_atom_site_U_iso_or_equiv
_atom_site_adp_type
_atom_site_occupancy
_atom_site_site_symmetry_order
_atom_site_calc_flag
_atom_site_refinement_flags_posn
_atom_site_refinement_flags_adp
_atom_site_refinement_flags_occupancy
_atom_site_disorder_assembly
_atom_site_disorder_group
Eu1 Eu 0.55842(2) 0.68671(2) 0.25386(2) 0.01375(3) Uani 1 1 d . . . . .
P1 P 0.36988(7) 0.77658(6) 0.40898(3) 0.01762(13) Uani 1 1 d . . . . .
P2 P 0.86721(6) 0.72238(6) 0.14226(3) 0.01467(13) Uani 1 1 d . . . . .
F1 F 0.2146(3) 0.4291(3) 0.23413(10) 0.0708(9) Uani 1 1 d . . . . .
F2 F 0.22539(19) 0.47500(18) 0.31943(8) 0.0341(4) Uani 1 1 d . . . . .
F3 F 0.3853(3) 0.34275(19) 0.27329(12) 0.0665(8) Uani 1 1 d . . . . .
F4 F 0.23172(18) 1.09735(18) 0.21043(9) 0.0386(5) Uani 1 1 d . . . . .
F5 F 0.36527(19) 1.04792(17) 0.12798(8) 0.0345(4) Uani 1 1 d . . . . .
F6 F 0.3778(2) 1.18633(16) 0.17325(10) 0.0398(5) Uani 1 1 d . . . . .
F7 F 0.9325(2) 0.54817(17) 0.35609(10) 0.0386(5) Uani 1 1 d . . . . .
F8 F 1.01144(17) 0.36308(17) 0.34129(9) 0.0329(4) Uani 1 1 d . . . . .
F9 F 0.84053(19) 0.42204(19) 0.40900(8) 0.0376(5) Uani 1 1 d . . . . .
O1 O 0.39102(19) 0.59438(17) 0.26822(9) 0.0204(4) Uani 1 1 d . . . . .
O2 O 0.50863(18) 0.68920(16) 0.15463(8) 0.0176(4) Uani 1 1 d . . . . .
O3 O 0.3718(2) 0.60691(19) 0.04778(9) 0.0261(5) Uani 1 1 d . . . . .
O4 O 0.43465(18) 0.88258(16) 0.22244(9) 0.0196(4) Uani 1 1 d . . . . .
O5 O 0.62384(19) 0.82917(17) 0.29519(9) 0.0201(4) Uani 1 1 d . . . . .
O6 O 0.7433(3) 0.9205(2) 0.36127(12) 0.0488(7) Uani 1 1 d . . . . .
O7 O 0.71558(18) 0.57059(17) 0.31370(8) 0.0191(4) Uani 1 1 d . . . . .
O8 O 0.65344(18) 0.48798(16) 0.22107(9) 0.0196(4) Uani 1 1 d . . . . .
O9 O 0.8750(2) 0.19811(18) 0.20363(10) 0.0275(5) Uani 1 1 d . . . . .
O10 O 0.4229(2) 0.72207(17) 0.35015(9) 0.0230(4) Uani 1 1 d . . . . .
O11 O 0.74588(18) 0.71315(17) 0.18585(8) 0.0191(4) Uani 1 1 d . . . . .
C1 C 0.3607(3) 0.5417(2) 0.23263(13) 0.0190(5) Uani 1 1 d . . . . .
C2 C 0.3825(3) 0.5542(2) 0.17034(12) 0.0174(5) Uani 1 1 d . . . . .
H2 H 0.352120 0.509127 0.150796 0.021 Uiso 1 1 calc R U . . .
C3 C 0.4495(2) 0.6332(2) 0.13484(12) 0.0164(5) Uani 1 1 d . . . . .
C4 C 0.2936(3) 0.4481(3) 0.26452(14) 0.0319(7) Uani 1 1 d . . . . .
C5 C 0.4504(3) 0.6534(2) 0.06925(12) 0.0187(5) Uani 1 1 d . . . . .
C6 C 0.3882(3) 0.6397(3) -0.01296(14) 0.0298(7) Uani 1 1 d . . . . .
H6 H 0.345914 0.620354 -0.039029 0.036 Uiso 1 1 calc R U . . .
C7 C 0.4730(3) 0.7034(3) -0.03027(14) 0.0290(7) Uani 1 1 d . . . . .
H7 H 0.499723 0.735288 -0.069268 0.035 Uiso 1 1 calc R U . . .
C8 C 0.5138(3) 0.7122(3) 0.02347(13) 0.0239(6) Uani 1 1 d . . . . .
H8 H 0.572795 0.751003 0.026285 0.029 Uiso 1 1 calc R U . . .
C9 C 0.4500(3) 0.9846(2) 0.21895(12) 0.0178(5) Uani 1 1 d . . . . .
C10 C 0.5323(3) 1.0187(2) 0.24418(13) 0.0210(6) Uani 1 1 d . . . . .
H10 H 0.537721 1.095952 0.234573 0.025 Uiso 1 1 calc R U . . .
C11 C 0.6102(3) 0.9389(2) 0.28489(12) 0.0194(5) Uani 1 1 d . . . . .
C12 C 0.3566(3) 1.0802(3) 0.18270(14) 0.0241(6) Uani 1 1 d . . . . .
C13 C 0.6754(3) 0.9892(3) 0.31851(13) 0.0252(6) Uani 1 1 d . . . . .
C14 C 0.7897(4) 0.9987(4) 0.38362(19) 0.0535(11) Uani 1 1 d . . . . .
H14 H 0.841789 0.977485 0.412981 0.064 Uiso 1 1 calc R U . . .
C15 C 0.7473(4) 1.1075(4) 0.35617(19) 0.0473(10) Uani 1 1 d . . . . .
H15 H 0.763377 1.175128 0.363494 0.057 Uiso 1 1 calc R U . . .
C16 C 0.6743(3) 1.1026(2) 0.31446(13) 0.0226(6) Uani 1 1 d . . . . .
H16 H 0.633129 1.165721 0.288898 0.027 Uiso 1 1 calc R U . . .
C17 C 0.8089(3) 0.4748(2) 0.30792(12) 0.0184(5) Uani 1 1 d . . . . .
C18 C 0.8349(3) 0.3890(2) 0.26947(13) 0.0212(6) Uani 1 1 d . . . . .
H18 H 0.909787 0.323947 0.269593 0.025 Uiso 1 1 calc R U . . .
C19 C 0.7489(3) 0.3984(2) 0.22961(13) 0.0190(5) Uani 1 1 d . . . . .
C20 C 0.9001(3) 0.4511(3) 0.35319(13) 0.0226(6) Uani 1 1 d . . . . .
C21 C 0.7686(3) 0.2960(2) 0.19721(13) 0.0203(5) Uani 1 1 d . . . . .
C22 C 0.8669(3) 0.1161(3) 0.17075(15) 0.0307(7) Uani 1 1 d . . . . .
H22 H 0.926575 0.040537 0.167340 0.037 Uiso 1 1 calc R U . . .
C23 C 0.7617(3) 0.1584(3) 0.14401(14) 0.0277(6) Uani 1 1 d . . . . .
H23 H 0.736207 0.119097 0.119258 0.033 Uiso 1 1 calc R U . . .
C24 C 0.6967(3) 0.2759(3) 0.16119(13) 0.0229(6) Uani 1 1 d . . . . .
H24 H 0.620323 0.328350 0.149934 0.027 Uiso 1 1 calc R U . . .
C25 C 0.3548(3) 0.9326(2) 0.40186(12) 0.0200(5) Uani 1 1 d . . . . .
C26 C 0.4095(4) 0.9817(3) 0.43627(15) 0.0328(7) Uani 1 1 d . . . . .
H26 H 0.459433 0.932927 0.463911 0.039 Uiso 1 1 calc R U . . .
C27 C 0.3899(4) 1.1040(3) 0.42952(17) 0.0399(9) Uani 1 1 d . . . . .
H27 H 0.426562 1.136739 0.452723 0.048 Uiso 1 1 calc R U . . .
C28 C 0.3163(3) 1.1766(3) 0.38857(14) 0.0329(7) Uani 1 1 d . . . . .
H28 H 0.303163 1.258284 0.384340 0.039 Uiso 1 1 calc R U . . .
C29 C 0.2622(3) 1.1291(3) 0.35395(13) 0.0279(7) Uani 1 1 d . . . . .
H29 H 0.213308 1.178220 0.326015 0.034 Uiso 1 1 calc R U . . .
C30 C 0.2806(3) 1.0074(3) 0.36080(13) 0.0244(6) Uani 1 1 d . . . . .
H30 H 0.242956 0.975503 0.337677 0.029 Uiso 1 1 calc R U . . .
C31 C 0.2055(3) 0.7707(2) 0.43857(12) 0.0181(5) Uani 1 1 d . . . . .
C32 C 0.1257(3) 0.8380(3) 0.48537(13) 0.0232(6) Uani 1 1 d . . . . .
H32 H 0.155348 0.890501 0.500004 0.028 Uiso 1 1 calc R U . . .
C33 C 0.0027(3) 0.8263(3) 0.50985(14) 0.0275(6) Uani 1 1 d . . . . .
H33 H -0.050226 0.870646 0.541131 0.033 Uiso 1 1 calc R U . . .
C34 C -0.0415(3) 0.7487(3) 0.48775(15) 0.0298(7) Uani 1 1 d . . . . .
H34 H -0.123542 0.739751 0.504808 0.036 Uiso 1 1 calc R U . . .
C35 C 0.0356(3) 0.6843(3) 0.44045(15) 0.0304(7) Uani 1 1 d . . . . .
H35 H 0.004404 0.633556 0.425309 0.036 Uiso 1 1 calc R U . . .
C36 C 0.1593(3) 0.6951(3) 0.41543(13) 0.0227(6) Uani 1 1 d . . . . .
H36 H 0.210936 0.652017 0.383477 0.027 Uiso 1 1 calc R U . . .
C37 C 0.4671(3) 0.7028(2) 0.46558(13) 0.0199(5) Uani 1 1 d . . . . .
C38 C 0.6025(3) 0.6777(3) 0.44952(15) 0.0285(7) Uani 1 1 d . . . . .
H38 H 0.640900 0.699243 0.410383 0.034 Uiso 1 1 calc R U . . .
C39 C 0.6799(3) 0.6202(3) 0.49249(17) 0.0353(8) Uani 1 1 d . . . . .
H39 H 0.770374 0.604430 0.482131 0.042 Uiso 1 1 calc R U . . .
C40 C 0.6237(4) 0.5863(3) 0.55045(17) 0.0358(8) Uani 1 1 d . . . . .
H40 H 0.676566 0.548246 0.578854 0.043 Uiso 1 1 calc R U . . .
C41 C 0.4905(4) 0.6082(3) 0.56642(16) 0.0386(8) Uani 1 1 d . . . . .
H41 H 0.453154 0.584301 0.605328 0.046 Uiso 1 1 calc R U . . .
C42 C 0.4117(3) 0.6665(3) 0.52394(14) 0.0302(7) Uani 1 1 d . . . . .
H42 H 0.321355 0.681347 0.534594 0.036 Uiso 1 1 calc R U . . .
C43 C 0.8247(3) 0.8298(2) 0.07884(12) 0.0172(5) Uani 1 1 d . . . . .
C44 C 0.9164(3) 0.8477(3) 0.02783(13) 0.0211(5) Uani 1 1 d . . . . .
H44 H 1.003522 0.801529 0.025004 0.025 Uiso 1 1 calc R U . . .
C45 C 0.8784(3) 0.9341(3) -0.01889(13) 0.0260(6) Uani 1 1 d . . . . .
H45 H 0.940339 0.946666 -0.052510 0.031 Uiso 1 1 calc R U . . .
C46 C 0.7476(3) 1.0018(3) -0.01528(14) 0.0277(6) Uani 1 1 d . . . . .
H46 H 0.722151 1.060027 -0.046373 0.033 Uiso 1 1 calc R U . . .
C47 C 0.6555(3) 0.9825(3) 0.03449(14) 0.0261(6) Uani 1 1 d . . . . .
H47 H 0.567944 1.026954 0.036469 0.031 Uiso 1 1 calc R U . . .
C48 C 0.6931(3) 0.8969(2) 0.08163(13) 0.0199(5) Uani 1 1 d . . . . .
H48 H 0.630698 0.884218 0.115018 0.024 Uiso 1 1 calc R U . . .
C49 C 0.9599(3) 0.5832(2) 0.11195(12) 0.0179(5) Uani 1 1 d . . . . .
C50 C 1.0954(3) 0.5416(3) 0.10371(19) 0.0421(10) Uani 1 1 d . . . . .
H50 H 1.141547 0.586193 0.113788 0.051 Uiso 1 1 calc R U . . .
C51 C 1.1625(4) 0.4331(4) 0.0804(2) 0.0553(12) Uani 1 1 d . . . . .
H51 H 1.253559 0.406339 0.073951 0.066 Uiso 1 1 calc R U . . .
C52 C 1.0946(4) 0.3650(3) 0.06677(17) 0.0372(8) Uani 1 1 d . . . . .
H52 H 1.139333 0.290798 0.053049 0.045 Uiso 1 1 calc R U . . .
C53 C 0.9604(3) 0.4073(3) 0.07355(16) 0.0339(8) Uani 1 1 d . . . . .
H53 H 0.914687 0.362951 0.062891 0.041 Uiso 1 1 calc R U . . .
C54 C 0.8929(3) 0.5157(3) 0.09616(15) 0.0297(7) Uani 1 1 d . . . . .
H54 H 0.802081 0.543446 0.100813 0.036 Uiso 1 1 calc R U . . .
C55 C 0.9727(2) 0.7677(2) 0.17778(12) 0.0162(5) Uani 1 1 d . . . . .
C56 C 1.0771(3) 0.8087(2) 0.14565(13) 0.0210(5) Uani 1 1 d . . . . .
H56 H 1.093639 0.816597 0.103609 0.025 Uiso 1 1 calc R U . . .
C57 C 1.1557(3) 0.8376(2) 0.17655(14) 0.0217(6) Uani 1 1 d . . . . .
H57 H 1.225144 0.864704 0.155113 0.026 Uiso 1 1 calc R U . . .
C58 C 1.1317(3) 0.8264(3) 0.23911(15) 0.0271(6) Uani 1 1 d . . . . .
H58 H 1.185241 0.845384 0.259642 0.032 Uiso 1 1 calc R U . . .
C59 C 1.0278(3) 0.7870(3) 0.27101(15) 0.0355(8) Uani 1 1 d . . . . .
H59 H 1.011120 0.780197 0.313043 0.043 Uiso 1 1 calc R U . . .
C60 C 0.9481(3) 0.7574(3) 0.24070(13) 0.0276(7) Uani 1 1 d . . . . .
H60 H 0.878472 0.730686 0.262381 0.033 Uiso 1 1 calc R U . . .

loop_
_atom_site_aniso_label
_atom_site_aniso_U_11
_atom_site_aniso_U_22
_atom_site_aniso_U_33
_atom_site_aniso_U_23
_atom_site_aniso_U_13
_atom_site_aniso_U_12
Eu1 0.01388(6) 0.01284(6) 0.01443(6) -0.00186(4) -0.00120(4) -0.00458(4)
P1 0.0204(3) 0.0154(3) 0.0156(3) -0.0035(2) 0.0008(3) -0.0052(3)
P2 0.0138(3) 0.0153(3) 0.0155(3) -0.0008(2) -0.0024(2) -0.0056(3)
F1 0.106(2) 0.123(2) 0.0297(12) -0.0014(13) -0.0074(12) -0.104(2)
F2 0.0388(11) 0.0495(12) 0.0225(9) -0.0036(8) 0.0042(8) -0.0311(10)
F3 0.0829(19) 0.0253(11) 0.0712(18) 0.0079(11) 0.0211(14) -0.0194(12)
F4 0.0225(10) 0.0384(11) 0.0409(12) 0.0038(9) -0.0027(8) 0.0036(8)
F5 0.0414(11) 0.0329(10) 0.0271(10) -0.0039(8) -0.0140(8) -0.0024(9)
F6 0.0570(13) 0.0176(9) 0.0495(13) 0.0093(8) -0.0253(11) -0.0133(9)
F7 0.0498(12) 0.0298(10) 0.0501(13) 0.0005(9) -0.0312(10) -0.0180(9)
F8 0.0200(9) 0.0351(10) 0.0422(11) -0.0094(9) -0.0134(8) 0.0018(8)
F9 0.0327(10) 0.0530(13) 0.0216(9) 0.0076(9) -0.0083(8) -0.0090(10)
O1 0.0208(10) 0.0249(10) 0.0183(9) -0.0035(8) -0.0015(7) -0.0114(8)
O2 0.0184(9) 0.0168(9) 0.0187(9) -0.0011(7) -0.0047(7) -0.0062(8)
O3 0.0300(11) 0.0352(12) 0.0190(10) -0.0025(9) -0.0085(8) -0.0152(10)
O4 0.0204(10) 0.0140(9) 0.0240(10) -0.0017(7) -0.0058(8) -0.0036(8)
O5 0.0243(10) 0.0169(9) 0.0202(10) -0.0026(7) -0.0038(8) -0.0078(8)
O6 0.0690(19) 0.0399(15) 0.0398(15) -0.0045(11) -0.0203(13) -0.0124(13)
O7 0.0206(10) 0.0192(9) 0.0170(9) -0.0020(7) -0.0051(7) -0.0042(8)
O8 0.0196(10) 0.0154(9) 0.0250(10) -0.0032(8) -0.0077(8) -0.0039(8)
O9 0.0268(11) 0.0178(10) 0.0357(12) -0.0091(9) -0.0082(9) 0.0012(9)
O10 0.0270(11) 0.0211(10) 0.0200(10) -0.0065(8) 0.0036(8) -0.0092(9)
O11 0.0152(9) 0.0235(10) 0.0188(9) -0.0006(8) -0.0020(7) -0.0077(8)
C1 0.0173(13) 0.0196(13) 0.0221(14) -0.0015(10) -0.0025(10) -0.0093(11)
C2 0.0186(13) 0.0178(12) 0.0175(12) -0.0014(10) -0.0041(10) -0.0073(10)
C3 0.0145(12) 0.0135(11) 0.0193(13) -0.0042(10) -0.0029(9) -0.0008(10)
C4 0.044(2) 0.0384(19) 0.0218(15) -0.0033(13) -0.0002(13) -0.0283(16)
C5 0.0204(13) 0.0171(12) 0.0194(13) -0.0020(10) -0.0071(10) -0.0041(10)
C6 0.0386(18) 0.0346(17) 0.0188(14) -0.0040(13) -0.0117(13) -0.0096(15)
C7 0.0379(18) 0.0273(16) 0.0182(14) 0.0009(12) -0.0053(12) -0.0064(14)
C8 0.0275(15) 0.0265(15) 0.0173(13) -0.0015(11) -0.0034(11) -0.0085(12)
C9 0.0171(12) 0.0147(12) 0.0175(12) -0.0030(10) 0.0030(10) -0.0028(10)
C10 0.0275(15) 0.0136(12) 0.0220(14) -0.0022(10) 0.0005(11) -0.0097(11)
C11 0.0219(13) 0.0203(13) 0.0172(13) -0.0048(10) 0.0010(10) -0.0099(11)
C12 0.0282(15) 0.0193(13) 0.0246(15) -0.0016(11) -0.0050(12) -0.0069(12)
C13 0.0354(16) 0.0241(14) 0.0214(13) -0.0041(11) -0.0030(11) -0.0168(12)
C14 0.064(3) 0.062(3) 0.043(2) -0.015(2) -0.032(2) -0.010(2)
C15 0.065(3) 0.041(2) 0.054(2) -0.0155(18) -0.015(2) -0.032(2)
C16 0.0353(16) 0.0138(12) 0.0241(14) 0.0022(10) -0.0090(12) -0.0143(12)
C17 0.0151(12) 0.0191(13) 0.0204(13) 0.0009(10) -0.0029(10) -0.0062(10)
C18 0.0165(13) 0.0172(13) 0.0283(15) -0.0053(11) -0.0058(11) -0.0003(10)
C19 0.0169(13) 0.0155(12) 0.0237(14) -0.0033(10) -0.0020(10) -0.0043(10)
C20 0.0232(14) 0.0197(13) 0.0244(14) 0.0012(11) -0.0066(11) -0.0057(11)
C21 0.0189(13) 0.0163(12) 0.0237(14) -0.0045(10) -0.0020(10) -0.0027(10)
C22 0.0339(18) 0.0221(15) 0.0333(17) -0.0120(13) -0.0010(14) -0.0037(13)
C23 0.0351(17) 0.0252(15) 0.0260(16) -0.0104(12) -0.0021(13) -0.0118(13)
C24 0.0248(15) 0.0209(14) 0.0234(14) -0.0064(11) -0.0043(11) -0.0054(12)
C25 0.0243(14) 0.0162(12) 0.0159(12) -0.0034(10) 0.0023(10) -0.0047(11)
C26 0.051(2) 0.0193(14) 0.0327(18) -0.0013(13) -0.0186(16) -0.0095(14)
C27 0.064(3) 0.0227(16) 0.041(2) -0.0038(14) -0.0211(18) -0.0165(17)
C28 0.048(2) 0.0182(14) 0.0261(16) -0.0030(12) 0.0014(14) -0.0069(14)
C29 0.0339(17) 0.0206(14) 0.0192(14) 0.0000(11) 0.0015(12) -0.0001(13)
C30 0.0269(15) 0.0232(14) 0.0199(14) -0.0047(11) 0.0011(11) -0.0054(12)
C31 0.0191(13) 0.0159(12) 0.0163(12) -0.0021(10) -0.0019(10) -0.0021(10)
C32 0.0228(14) 0.0231(14) 0.0224(14) -0.0068(11) 0.0014(11) -0.0065(12)
C33 0.0229(15) 0.0274(15) 0.0271(16) -0.0081(12) 0.0033(12) -0.0037(12)
C34 0.0190(14) 0.0365(18) 0.0317(17) -0.0053(14) -0.0003(12) -0.0075(13)
C35 0.0316(17) 0.0362(18) 0.0291(17) -0.0077(14) -0.0084(13) -0.0139(14)
C36 0.0245(14) 0.0221(14) 0.0201(14) -0.0055(11) -0.0027(11) -0.0044(12)
C37 0.0242(14) 0.0123(12) 0.0242(14) -0.0023(10) -0.0070(11) -0.0049(10)
C38 0.0246(15) 0.0325(17) 0.0298(16) -0.0113(13) -0.0033(12) -0.0077(13)
C39 0.0264(17) 0.0333(18) 0.049(2) -0.0150(16) -0.0134(15) -0.0035(14)
C40 0.045(2) 0.0186(15) 0.048(2) -0.0023(14) -0.0265(17) -0.0035(14)
C41 0.049(2) 0.0377(19) 0.0305(18) 0.0122(15) -0.0141(16) -0.0174(17)
C42 0.0298(16) 0.0325(17) 0.0268(16) 0.0050(13) -0.0058(13) -0.0108(14)
C43 0.0202(13) 0.0167(12) 0.0163(12) -0.0015(10) -0.0036(10) -0.0074(10)
C44 0.0197(13) 0.0238(14) 0.0194(13) -0.0038(11) -0.0015(10) -0.0067(11)
C45 0.0343(17) 0.0287(15) 0.0158(13) 0.0031(11) -0.0022(12) -0.0149(13)
C46 0.0406(18) 0.0241(15) 0.0203(14) 0.0043(12) -0.0122(13) -0.0111(14)
C47 0.0262(15) 0.0236(14) 0.0272(15) 0.0021(12) -0.0103(12) -0.0044(12)
C48 0.0202(13) 0.0214(13) 0.0185(13) -0.0011(10) -0.0045(10) -0.0068(11)
C49 0.0194(13) 0.0158(12) 0.0184(13) -0.0020(10) -0.0029(10) -0.0054(10)
C50 0.0236(17) 0.0344(19) 0.074(3) -0.0296(19) -0.0165(17) 0.0006(14)
C51 0.029(2) 0.044(2) 0.098(4) -0.043(2) -0.021(2) 0.0064(17)
C52 0.039(2) 0.0219(15) 0.051(2) -0.0178(15) -0.0088(16) -0.0025(14)
C53 0.0330(18) 0.0337(18) 0.0403(19) -0.0182(15) 0.0040(14) -0.0172(15)
C54 0.0230(15) 0.0323(17) 0.0387(18) -0.0159(14) -0.0016(13) -0.0115(13)
C55 0.0150(12) 0.0157(12) 0.0180(12) -0.0010(10) -0.0027(9) -0.0053(10)
C56 0.0193(13) 0.0190(13) 0.0239(14) -0.0029(11) -0.0009(11) -0.0065(11)
C57 0.0173(13) 0.0188(13) 0.0297(15) -0.0039(11) -0.0029(11) -0.0068(11)
C58 0.0222(14) 0.0311(16) 0.0346(17) -0.0054(13) -0.0144(13) -0.0096(13)
C59 0.0338(18) 0.058(2) 0.0227(16) -0.0008(15) -0.0103(13) -0.0223(17)
C60 0.0271(15) 0.0430(19) 0.0191(14) 0.0058(13) -0.0076(11) -0.0212(14)

loop_
_atom_type_symbol
_atom_type_description
_atom_type_scat_dispersion_real
_atom_type_scat_dispersion_imag
_atom_type_scat_source
C C 0.0033 0.0016 'International Tables Vol C Tables 4.2.6.8 and 6.1.1.4'
H H 0.0000 0.0000 'International Tables Vol C Tables 4.2.6.8 and 6.1.1.4'
Eu Eu -0.1578 3.6682 'International Tables Vol C Tables 4.2.6.8 and 6.1.1.4'
F F 0.0171 0.0103 'International Tables Vol C Tables 4.2.6.8 and 6.1.1.4'
O O 0.0106 0.0060 'International Tables Vol C Tables 4.2.6.8 and 6.1.1.4'
P P 0.1023 0.0942 'International Tables Vol C Tables 4.2.6.8 and 6.1.1.4'

loop_
_geom_angle_atom_site_label_1
_geom_angle_atom_site_label_2
_geom_angle_atom_site_label_3
_geom_angle
_geom_angle_site_symmetry_1
_geom_angle_site_symmetry_3
_geom_angle_publ_flag
O1 Eu1 O2 72.57(6) . . ?
O1 Eu1 O4 97.86(7) . . ?
O1 Eu1 O5 142.49(7) . . ?
O1 Eu1 O7 108.14(7) . . ?
O1 Eu1 O8 70.75(6) . . ?
O1 Eu1 O10 70.71(7) . . ?
O4 Eu1 O2 70.80(6) . . ?
O4 Eu1 O5 71.08(6) . . ?
O4 Eu1 O7 145.33(6) . . ?
O4 Eu1 O8 141.75(6) . . ?
O5 Eu1 O2 130.97(6) . . ?
O7 Eu1 O2 138.46(6) . . ?
O7 Eu1 O5 74.33(6) . . ?
O7 Eu1 O8 70.52(6) . . ?
O8 Eu1 O2 70.95(6) . . ?
O8 Eu1 O5 138.79(6) . . ?
O10 Eu1 O2 132.23(7) . . ?
O10 Eu1 O4 85.07(7) . . ?
O10 Eu1 O5 72.65(7) . . ?
O10 Eu1 O7 82.42(7) . . ?
O10 Eu1 O8 121.96(7) . . ?
O11 Eu1 O1 142.99(7) . . ?
O11 Eu1 O2 76.25(6) . . ?
O11 Eu1 O4 90.17(7) . . ?
O11 Eu1 O5 74.19(7) . . ?
O11 Eu1 O7 82.77(6) . . ?
O11 Eu1 O8 80.64(7) . . ?
O11 Eu1 O10 146.23(7) . . ?
O10 P1 C25 113.43(12) . . ?
O10 P1 C31 110.79(12) . . ?
O10 P1 C37 112.50(13) . . ?
C31 P1 C25 103.97(13) . . ?
C37 P1 C25 107.95(13) . . ?
C37 P1 C31 107.70(13) . . ?
O11 P2 C43 110.10(12) . . ?
O11 P2 C49 111.80(12) . . ?
O11 P2 C55 111.31(12) . . ?
C43 P2 C55 108.59(12) . . ?
C49 P2 C43 106.77(13) . . ?
C49 P2 C55 108.11(12) . . ?
C1 O1 Eu1 131.01(17) . . ?
C3 O2 Eu1 133.33(17) . . ?
C6 O3 C5 105.9(2) . . ?
C9 O4 Eu1 133.74(18) . . ?
C11 O5 Eu1 135.71(18) . . ?
C13 O6 C14 104.7(3) . . ?
C17 O7 Eu1 134.42(17) . . ?
C19 O8 Eu1 137.17(17) . . ?
C22 O9 C21 105.9(2) . . ?
P1 O10 Eu1 157.10(12) . . ?
P2 O11 Eu1 176.67(12) . . ?
O1 C1 C2 129.5(2) . . ?
O1 C1 C4 114.0(2) . . ?
C2 C1 C4 116.5(2) . . ?
C1 C2 H2 118.7 . . ?
C1 C2 C3 122.5(2) . . ?
C3 C2 H2 118.7 . . ?
O2 C3 C2 125.5(2) . . ?
O2 C3 C5 116.3(2) . . ?
C2 C3 C5 118.1(2) . . ?
F1 C4 F2 107.9(3) . . ?
F1 C4 F3 106.5(3) . . ?
F1 C4 C1 114.4(3) . . ?
F2 C4 F3 105.9(3) . . ?
F2 C4 C1 112.2(3) . . ?
F3 C4 C1 109.5(3) . . ?
O3 C5 C3 117.4(2) . . ?
C8 C5 O3 110.1(2) . . ?
C8 C5 C3 132.5(3) . . ?
O3 C6 H6 124.3 . . ?
C7 C6 O3 111.3(3) . . ?
C7 C6 H6 124.3 . . ?
C6 C7 H7 127.0 . . ?
C6 C7 C8 105.9(3) . . ?
C8 C7 H7 127.0 . . ?
C5 C8 C7 106.8(3) . . ?
C5 C8 H8 126.6 . . ?
C7 C8 H8 126.6 . . ?
O4 C9 C10 129.3(3) . . ?
O4 C9 C12 112.4(2) . . ?
C10 C9 C12 118.2(2) . . ?
C9 C10 H10 119.1 . . ?
C9 C10 C11 121.7(2) . . ?
C11 C10 H10 119.1 . . ?
O5 C11 C10 124.7(3) . . ?
O5 C11 C13 117.7(3) . . ?
C10 C11 C13 117.6(2) . . ?
F4 C12 F5 106.2(2) . . ?
F4 C12 C9 111.2(2) . . ?
F5 C12 C9 111.4(2) . . ?
F6 C12 F4 106.9(2) . . ?
F6 C12 F5 106.5(2) . . ?
F6 C12 C9 114.2(2) . . ?
O6 C13 C11 121.0(3) . . ?
C16 C13 O6 111.4(3) . . ?
C16 C13 C11 127.6(3) . . ?
O6 C14 H14 125.4 . . ?
C15 C14 O6 109.3(3) . . ?
C15 C14 H14 125.4 . . ?
C14 C15 H15 125.9 . . ?
C14 C15 C16 108.2(3) . . ?
C16 C15 H15 125.9 . . ?
C13 C16 C15 106.5(3) . . ?
C13 C16 H16 126.8 . . ?
C15 C16 H16 126.8 . . ?
O7 C17 C18 129.5(3) . . ?
O7 C17 C20 113.3(2) . . ?
C18 C17 C20 117.1(2) . . ?
C17 C18 H18 119.5 . . ?
C17 C18 C19 121.0(3) . . ?
C19 C18 H18 119.5 . . ?
O8 C19 C18 124.6(3) . . ?
O8 C19 C21 116.6(2) . . ?
C18 C19 C21 118.7(2) . . ?
F7 C20 F9 106.3(3) . . ?
F7 C20 C17 111.2(2) . . ?
F8 C20 F7 107.3(2) . . ?
F8 C20 F9 106.5(2) . . ?
F8 C20 C17 114.4(2) . . ?
F9 C20 C17 110.6(2) . . ?
O9 C21 C19 118.2(2) . . ?
C24 C21 O9 110.2(2) . . ?
C24 C21 C19 131.5(3) . . ?
O9 C22 H22 124.3 . . ?
C23 C22 O9 111.3(3) . . ?
C23 C22 H22 124.3 . . ?
C22 C23 H23 126.9 . . ?
C22 C23 C24 106.2(3) . . ?
C24 C23 H23 126.9 . . ?
C21 C24 C23 106.4(3) . . ?
C21 C24 H24 126.8 . . ?
C23 C24 H24 126.8 . . ?
C26 C25 P1 123.5(2) . . ?
C26 C25 C30 118.9(3) . . ?
C30 C25 P1 117.6(2) . . ?
C25 C26 H26 119.9 . . ?
C25 C26 C27 120.1(3) . . ?
C27 C26 H26 119.9 . . ?
C26 C27 H27 119.9 . . ?
C28 C27 C26 120.2(3) . . ?
C28 C27 H27 119.9 . . ?
C27 C28 H28 119.8 . . ?
C29 C28 C27 120.3(3) . . ?
C29 C28 H28 119.8 . . ?
C28 C29 H29 120.1 . . ?
C28 C29 C30 119.8(3) . . ?
C30 C29 H29 120.1 . . ?
C25 C30 H30 119.6 . . ?
C29 C30 C25 120.7(3) . . ?
C29 C30 H30 119.6 . . ?
C32 C31 P1 121.1(2) . . ?
C36 C31 P1 118.9(2) . . ?
C36 C31 C32 119.9(3) . . ?
C31 C32 H32 120.0 . . ?
C33 C32 C31 120.0(3) . . ?
C33 C32 H32 120.0 . . ?
C32 C33 H33 120.1 . . ?
C32 C33 C34 119.9(3) . . ?
C34 C33 H33 120.1 . . ?
C33 C34 H34 119.8 . . ?
C35 C34 C33 120.4(3) . . ?
C35 C34 H34 119.8 . . ?
C34 C35 H35 119.8 . . ?
C34 C35 C36 120.4(3) . . ?
C36 C35 H35 119.8 . . ?
C31 C36 H36 120.3 . . ?
C35 C36 C31 119.4(3) . . ?
C35 C36 H36 120.3 . . ?
C38 C37 P1 118.3(2) . . ?
C38 C37 C42 119.4(3) . . ?
C42 C37 P1 122.2(2) . . ?
C37 C38 H38 120.3 . . ?
C39 C38 C37 119.4(3) . . ?
C39 C38 H38 120.3 . . ?
C38 C39 H39 119.7 . . ?
C40 C39 C38 120.6(3) . . ?
C40 C39 H39 119.7 . . ?
C39 C40 H40 119.8 . . ?
C41 C40 C39 120.5(3) . . ?
C41 C40 H40 119.8 . . ?
C40 C41 H41 120.2 . . ?
C40 C41 C42 119.5(3) . . ?
C42 C41 H41 120.2 . . ?
C37 C42 H42 119.8 . . ?
C41 C42 C37 120.5(3) . . ?
C41 C42 H42 119.8 . . ?
C44 C43 P2 123.0(2) . . ?
C44 C43 C48 119.3(3) . . ?
C48 C43 P2 117.7(2) . . ?
C43 C44 H44 119.8 . . ?
C45 C44 C43 120.4(3) . . ?
C45 C44 H44 119.8 . . ?
C44 C45 H45 120.1 . . ?
C44 C45 C46 119.9(3) . . ?
C46 C45 H45 120.1 . . ?
C45 C46 H46 120.0 . . ?
C47 C46 C45 120.0(3) . . ?
C47 C46 H46 120.0 . . ?
C46 C47 H47 119.8 . . ?
C46 C47 C48 120.3(3) . . ?
C48 C47 H47 119.8 . . ?
C43 C48 H48 120.0 . . ?
C47 C48 C43 120.0(3) . . ?
C47 C48 H48 120.0 . . ?
C50 C49 P2 122.3(2) . . ?
C50 C49 C54 119.0(3) . . ?
C54 C49 P2 118.7(2) . . ?
C49 C50 H50 120.0 . . ?
C49 C50 C51 120.1(3) . . ?
C51 C50 H50 120.0 . . ?
C50 C51 H51 119.9 . . ?
C52 C51 C50 120.3(3) . . ?
C52 C51 H51 119.9 . . ?
C51 C52 H52 120.1 . . ?
C53 C52 C51 119.7(3) . . ?
C53 C52 H52 120.1 . . ?
C52 C53 H53 119.8 . . ?
C52 C53 C54 120.3(3) . . ?
C54 C53 H53 119.8 . . ?
C49 C54 H54 119.8 . . ?
C53 C54 C49 120.5(3) . . ?
C53 C54 H54 119.8 . . ?
C56 C55 P2 123.7(2) . . ?
C60 C55 P2 116.6(2) . . ?
C60 C55 C56 119.6(2) . . ?
C55 C56 H56 120.1 . . ?
C57 C56 C55 119.9(3) . . ?
C57 C56 H56 120.1 . . ?
C56 C57 H57 119.8 . . ?
C56 C57 C58 120.5(3) . . ?
C58 C57 H57 119.8 . . ?
C57 C58 H58 120.1 . . ?
C59 C58 C57 119.8(3) . . ?
C59 C58 H58 120.1 . . ?
C58 C59 H59 119.7 . . ?
C58 C59 C60 120.5(3) . . ?
C60 C59 H59 119.7 . . ?
C55 C60 H60 120.1 . . ?
C59 C60 C55 119.8(3) . . ?
C59 C60 H60 120.1 . . ?

loop_
_geom_bond_atom_site_label_1
_geom_bond_atom_site_label_2
_geom_bond_distance
_geom_bond_site_symmetry_2
_geom_bond_publ_flag
Eu1 O1 2.3739(19) . ?
Eu1 O2 2.4422(18) . ?
Eu1 O4 2.3769(18) . ?
Eu1 O5 2.4390(19) . ?
Eu1 O7 2.3774(19) . ?
Eu1 O8 2.4314(19) . ?
Eu1 O10 2.3746(19) . ?
Eu1 O11 2.3574(18) . ?
P1 O10 1.502(2) . ?
P1 C25 1.800(3) . ?
P1 C31 1.798(3) . ?
P1 C37 1.795(3) . ?
P2 O11 1.4949(19) . ?
P2 C43 1.805(3) . ?
P2 C49 1.800(3) . ?
P2 C55 1.811(3) . ?
F1 C4 1.320(4) . ?
F2 C4 1.336(4) . ?
F3 C4 1.349(4) . ?
F4 C12 1.338(3) . ?
F5 C12 1.342(3) . ?
F6 C12 1.337(3) . ?
F7 C20 1.335(3) . ?
F8 C20 1.335(3) . ?
F9 C20 1.339(3) . ?
O1 C1 1.265(3) . ?
O2 C3 1.262(3) . ?
O3 C5 1.375(3) . ?
O3 C6 1.364(4) . ?
O4 C9 1.272(3) . ?
O5 C11 1.258(3) . ?
O6 C13 1.359(4) . ?
O6 C14 1.407(5) . ?
O7 C17 1.266(3) . ?
O8 C19 1.255(3) . ?
O9 C21 1.373(3) . ?
O9 C22 1.366(4) . ?
C1 C2 1.378(4) . ?
C1 C4 1.531(4) . ?
C2 H2 0.9300 . ?
C2 C3 1.420(4) . ?
C3 C5 1.475(4) . ?
C5 C8 1.347(4) . ?
C6 H6 0.9300 . ?
C6 C7 1.341(5) . ?
C7 H7 0.9300 . ?
C7 C8 1.429(4) . ?
C8 H8 0.9300 . ?
C9 C10 1.368(4) . ?
C9 C12 1.532(4) . ?
C10 H10 0.9300 . ?
C10 C11 1.428(4) . ?
C11 C13 1.466(4) . ?
C13 C16 1.340(4) . ?
C14 H14 0.9300 . ?
C14 C15 1.329(6) . ?
C15 H15 0.9300 . ?
C15 C16 1.396(5) . ?
C16 H16 0.9300 . ?
C17 C18 1.378(4) . ?
C17 C20 1.530(4) . ?
C18 H18 0.9300 . ?
C18 C19 1.422(4) . ?
C19 C21 1.467(4) . ?
C21 C24 1.357(4) . ?
C22 H22 0.9300 . ?
C22 C23 1.342(5) . ?
C23 H23 0.9300 . ?
C23 C24 1.428(4) . ?
C24 H24 0.9300 . ?
C25 C26 1.386(4) . ?
C25 C30 1.391(4) . ?
C26 H26 0.9300 . ?
C26 C27 1.393(4) . ?
C27 H27 0.9300 . ?
C27 C28 1.377(5) . ?
C28 H28 0.9300 . ?
C28 C29 1.373(5) . ?
C29 H29 0.9300 . ?
C29 C30 1.388(4) . ?
C30 H30 0.9300 . ?
C31 C32 1.399(4) . ?
C31 C36 1.391(4) . ?
C32 H32 0.9300 . ?
C32 C33 1.382(4) . ?
C33 H33 0.9300 . ?
C33 C34 1.383(4) . ?
C34 H34 0.9300 . ?
C34 C35 1.383(4) . ?
C35 H35 0.9300 . ?
C35 C36 1.388(4) . ?
C36 H36 0.9300 . ?
C37 C38 1.391(4) . ?
C37 C42 1.394(4) . ?
C38 H38 0.9300 . ?
C38 C39 1.390(5) . ?
C39 H39 0.9300 . ?
C39 C40 1.382(5) . ?
C40 H40 0.9300 . ?
C40 C41 1.372(5) . ?
C41 H41 0.9300 . ?
C41 C42 1.393(4) . ?
C42 H42 0.9300 . ?
C43 C44 1.393(4) . ?
C43 C48 1.399(4) . ?
C44 H44 0.9300 . ?
C44 C45 1.390(4) . ?
C45 H45 0.9300 . ?
C45 C46 1.392(4) . ?
C46 H46 0.9300 . ?
C46 C47 1.382(4) . ?
C47 H47 0.9300 . ?
C47 C48 1.391(4) . ?
C48 H48 0.9300 . ?
C49 C50 1.386(4) . ?
C49 C54 1.388(4) . ?
C50 H50 0.9300 . ?
C50 C51 1.392(5) . ?
C51 H51 0.9300 . ?
C51 C52 1.379(5) . ?
C52 H52 0.9300 . ?
C52 C53 1.375(5) . ?
C53 H53 0.9300 . ?
C53 C54 1.384(4) . ?
C54 H54 0.9300 . ?
C55 C56 1.399(4) . ?
C55 C60 1.392(4) . ?
C56 H56 0.9300 . ?
C56 C57 1.384(4) . ?
C57 H57 0.9300 . ?
C57 C58 1.384(4) . ?
C58 H58 0.9300 . ?
C58 C59 1.384(4) . ?
C59 H59 0.9300 . ?
C59 C60 1.389(4) . ?
C60 H60 0.9300 . ?

loop_
_geom_torsion_atom_site_label_1
_geom_torsion_atom_site_label_2
_geom_torsion_atom_site_label_3
_geom_torsion_atom_site_label_4
_geom_torsion
_geom_torsion_site_symmetry_1
_geom_torsion_site_symmetry_2
_geom_torsion_site_symmetry_3
_geom_torsion_site_symmetry_4
_geom_torsion_publ_flag
Eu1 O1 C1 C2 -24.7(4) . . . . ?
Eu1 O1 C1 C4 153.3(2) . . . . ?
Eu1 O2 C3 C2 5.8(4) . . . . ?
Eu1 O2 C3 C5 -174.75(16) . . . . ?
Eu1 O4 C9 C10 -15.0(4) . . . . ?
Eu1 O4 C9 C12 167.50(18) . . . . ?
Eu1 O5 C11 C10 6.6(4) . . . . ?
Eu1 O5 C11 C13 -175.51(18) . . . . ?
Eu1 O7 C17 C18 -15.9(4) . . . . ?
Eu1 O7 C17 C20 167.44(17) . . . . ?
Eu1 O8 C19 C18 3.6(4) . . . . ?
Eu1 O8 C19 C21 -178.48(18) . . . . ?
P1 C25 C26 C27 -177.9(3) . . . . ?
P1 C25 C30 C29 178.5(2) . . . . ?
P1 C31 C32 C33 -176.0(2) . . . . ?
P1 C31 C36 C35 176.1(2) . . . . ?
P1 C37 C38 C39 -179.7(2) . . . . ?
P1 C37 C42 C41 179.2(3) . . . . ?
P2 C43 C44 C45 -178.2(2) . . . . ?
P2 C43 C48 C47 178.8(2) . . . . ?
P2 C49 C50 C51 179.7(3) . . . . ?
P2 C49 C54 C53 -179.0(3) . . . . ?
P2 C55 C56 C57 -177.7(2) . . . . ?
P2 C55 C60 C59 178.0(3) . . . . ?
O1 C1 C2 C3 1.2(5) . . . . ?
O1 C1 C4 F1 152.9(3) . . . . ?
O1 C1 C4 F2 29.6(4) . . . . ?
O1 C1 C4 F3 -87.7(3) . . . . ?
O2 C3 C5 O3 -171.1(2) . . . . ?
O2 C3 C5 C8 7.8(4) . . . . ?
O3 C5 C8 C7 0.3(3) . . . . ?
O3 C6 C7 C8 -0.1(4) . . . . ?
O4 C9 C10 C11 -5.5(5) . . . . ?
O4 C9 C12 F4 64.8(3) . . . . ?
O4 C9 C12 F5 -53.5(3) . . . . ?
O4 C9 C12 F6 -174.2(2) . . . . ?
O5 C11 C13 O6 -2.9(4) . . . . ?
O5 C11 C13 C16 179.7(3) . . . . ?
O6 C13 C16 C15 1.0(4) . . . . ?
O6 C14 C15 C16 -1.1(5) . . . . ?
O7 C17 C18 C19 -2.1(5) . . . . ?
O7 C17 C20 F7 -46.7(3) . . . . ?
O7 C17 C20 F8 -168.5(2) . . . . ?
O7 C17 C20 F9 71.3(3) . . . . ?
O8 C19 C21 O9 177.5(2) . . . . ?
O8 C19 C21 C24 -4.5(5) . . . . ?
O9 C21 C24 C23 0.1(3) . . . . ?
O9 C22 C23 C24 -0.4(4) . . . . ?
O10 P1 C25 C26 -126.3(3) . . . . ?
O10 P1 C25 C30 55.8(3) . . . . ?
O10 P1 C31 C32 -166.0(2) . . . . ?
O10 P1 C31 C36 16.0(3) . . . . ?
O10 P1 C37 C38 46.8(3) . . . . ?
O10 P1 C37 C42 -130.9(2) . . . . ?
O11 P2 C43 C44 -172.6(2) . . . . ?
O11 P2 C43 C48 6.9(2) . . . . ?
O11 P2 C49 C50 -139.1(3) . . . . ?
O11 P2 C49 C54 41.1(3) . . . . ?
O11 P2 C55 C56 -165.4(2) . . . . ?
O11 P2 C55 C60 16.3(3) . . . . ?
C1 C2 C3 O2 8.5(4) . . . . ?
C1 C2 C3 C5 -171.0(3) . . . . ?
C2 C1 C4 F1 -28.8(4) . . . . ?
C2 C1 C4 F2 -152.1(3) . . . . ?
C2 C1 C4 F3 90.6(3) . . . . ?
C2 C3 C5 O3 8.4(4) . . . . ?
C2 C3 C5 C8 -172.7(3) . . . . ?
C3 C5 C8 C7 -178.6(3) . . . . ?
C4 C1 C2 C3 -176.8(3) . . . . ?
C5 O3 C6 C7 0.3(3) . . . . ?
C6 O3 C5 C3 178.8(2) . . . . ?
C6 O3 C5 C8 -0.4(3) . . . . ?
C6 C7 C8 C5 -0.1(4) . . . . ?
C9 C10 C11 O5 9.5(4) . . . . ?
C9 C10 C11 C13 -168.4(3) . . . . ?
C10 C9 C12 F4 -113.0(3) . . . . ?
C10 C9 C12 F5 128.7(3) . . . . ?
C10 C9 C12 F6 8.1(4) . . . . ?
C10 C11 C13 O6 175.2(3) . . . . ?
C10 C11 C13 C16 -2.2(5) . . . . ?
C11 C13 C16 C15 178.6(3) . . . . ?
C12 C9 C10 C11 171.9(3) . . . . ?
C13 O6 C14 C15 1.7(5) . . . . ?
C14 O6 C13 C11 -179.4(3) . . . . ?
C14 O6 C13 C16 -1.6(4) . . . . ?
C14 C15 C16 C13 0.1(5) . . . . ?
C17 C18 C19 O8 8.1(4) . . . . ?
C17 C18 C19 C21 -169.8(3) . . . . ?
C18 C17 C20 F7 136.2(3) . . . . ?
C18 C17 C20 F8 14.4(4) . . . . ?
C18 C17 C20 F9 -105.8(3) . . . . ?
C18 C19 C21 O9 -4.5(4) . . . . ?
C18 C19 C21 C24 173.5(3) . . . . ?
C19 C21 C24 C23 -178.0(3) . . . . ?
C20 C17 C18 C19 174.5(3) . . . . ?
C21 O9 C22 C23 0.5(4) . . . . ?
C22 O9 C21 C19 178.0(3) . . . . ?
C22 O9 C21 C24 -0.3(3) . . . . ?
C22 C23 C24 C21 0.2(4) . . . . ?
C25 P1 O10 Eu1 39.9(4) . . . . ?
C25 P1 C31 C32 -43.8(3) . . . . ?
C25 P1 C31 C36 138.2(2) . . . . ?
C25 P1 C37 C38 -79.2(2) . . . . ?
C25 P1 C37 C42 103.2(3) . . . . ?
C25 C26 C27 C28 -0.1(6) . . . . ?
C26 C25 C30 C29 0.4(4) . . . . ?
C26 C27 C28 C29 -0.2(6) . . . . ?
C27 C28 C29 C30 0.7(5) . . . . ?
C28 C29 C30 C25 -0.8(5) . . . . ?
C30 C25 C26 C27 0.0(5) . . . . ?
C31 P1 O10 Eu1 156.4(3) . . . . ?
C31 P1 C25 C26 113.3(3) . . . . ?
C31 P1 C25 C30 -64.7(2) . . . . ?
C31 P1 C37 C38 169.1(2) . . . . ?
C31 P1 C37 C42 -8.5(3) . . . . ?
C31 C32 C33 C34 -0.4(5) . . . . ?
C32 C31 C36 C35 -2.0(4) . . . . ?
C32 C33 C34 C35 -1.3(5) . . . . ?
C33 C34 C35 C36 1.3(5) . . . . ?
C34 C35 C36 C31 0.3(5) . . . . ?
C36 C31 C32 C33 2.0(4) . . . . ?
C37 P1 O10 Eu1 -83.0(3) . . . . ?
C37 P1 C25 C26 -0.9(3) . . . . ?
C37 P1 C25 C30 -178.9(2) . . . . ?
C37 P1 C31 C32 70.6(3) . . . . ?
C37 P1 C31 C36 -107.4(2) . . . . ?
C37 C38 C39 C40 1.0(5) . . . . ?
C38 C37 C42 C41 1.6(5) . . . . ?
C38 C39 C40 C41 0.4(5) . . . . ?
C39 C40 C41 C42 -0.8(5) . . . . ?
C40 C41 C42 C37 -0.2(5) . . . . ?
C42 C37 C38 C39 -2.0(4) . . . . ?
C43 P2 C49 C50 100.5(3) . . . . ?
C43 P2 C49 C54 -79.3(3) . . . . ?
C43 P2 C55 C56 -44.0(3) . . . . ?
C43 P2 C55 C60 137.7(2) . . . . ?
C43 C44 C45 C46 -1.2(4) . . . . ?
C44 C43 C48 C47 -1.7(4) . . . . ?
C44 C45 C46 C47 -0.5(5) . . . . ?
C45 C46 C47 C48 1.0(5) . . . . ?
C46 C47 C48 C43 0.0(4) . . . . ?
C48 C43 C44 C45 2.3(4) . . . . ?
C49 P2 C43 C44 -51.0(3) . . . . ?
C49 P2 C43 C48 128.5(2) . . . . ?
C49 P2 C55 C56 71.5(3) . . . . ?
C49 P2 C55 C60 -106.9(2) . . . . ?
C49 C50 C51 C52 -1.6(7) . . . . ?
C50 C49 C54 C53 1.2(5) . . . . ?
C50 C51 C52 C53 3.1(7) . . . . ?
C51 C52 C53 C54 -2.5(6) . . . . ?
C52 C53 C54 C49 0.3(5) . . . . ?
C54 C49 C50 C51 -0.5(6) . . . . ?
C55 P2 C43 C44 65.3(3) . . . . ?
C55 P2 C43 C48 -115.2(2) . . . . ?
C55 P2 C49 C50 -16.2(3) . . . . ?
C55 P2 C49 C54 164.0(2) . . . . ?
C55 C56 C57 C58 -0.1(4) . . . . ?
C56 C55 C60 C59 -0.5(5) . . . . ?
C56 C57 C58 C59 -0.5(5) . . . . ?
C57 C58 C59 C60 0.6(5) . . . . ?
C58 C59 C60 C55 -0.2(5) . . . . ?
C60 C55 C56 C57 0.6(4) . . . . ?
